data_7231526
loop_
_publ_author_name
'Behera, Jogendra Nath'
'Tiwari, Ranjay K.'

_publ_section_title
;
 Hybrid materials based on transition Metal-BTC-Benzimidazole: Solvent
 assisted crystallographic and structural switching
;
_journal_name_full CrystEngComm
_journal_paper_doi 10.1039/C8CE01299G
_journal_year 2018
_chemical_absolute_configuration ad
_chemical_formula_moiety 'C16 H9 N2 O6 Zn, C4 H12 N, H2 O'
_chemical_formula_sum 'C20 H23 N3 O7 Zn'
_chemical_formula_weight 482.78
_space_group_crystal_system orthorhombic
_space_group_IT_number 33
_space_group_name_Hall 'P 2c -2n'
_space_group_name_H-M_alt 'P n a 21'
_symmetry_space_group_name_Hall 'P 2c -2n'
_symmetry_space_group_name_H-M 'P n a 21'
_atom_sites_solution_hydrogens mixed
_atom_sites_solution_primary direct
_audit_block_doi 10.5517/ccdc.csd.cc1pycpp
_audit_creation_method SHELXL-2014/7
_audit_update_record
;
2018-08-03 deposited with the CCDC.
2018-09-14 downloaded from the CCDC.
;
_cell_angle_alpha 90
_cell_angle_beta 90
_cell_angle_gamma 90
_cell_formula_units_Z 4
_cell_length_a 15.6345(8)
_cell_length_b 11.2144(5)
_cell_length_c 12.7553(6)
_cell_measurement_reflns_used 4158
_cell_measurement_temperature 296(2)
_cell_measurement_theta_max 25.5
_cell_measurement_theta_min 2.2
_cell_volume 2236.41(18)
_computing_cell_refinement 'Bruker SAINT'
_computing_data_collection 'Bruker APEX2'
_computing_data_reduction 'Bruker SAINT'
_computing_molecular_graphics 'ORTEP-3 for Windows (Farrugia, 2012)'
_computing_publication_material 'WinGX publication routines (Farrugia, 2012)'
_computing_structure_refinement 'SHELXL-2014/7 (Sheldrick, 2014)'
_computing_structure_solution 'SHELXT-2014 (Sheldrick, 2014)'
_diffrn_ambient_temperature 296(2)
_diffrn_measured_fraction_theta_full 0.996
_diffrn_measured_fraction_theta_max 0.996
_diffrn_measurement_device_type 'Bruker APEX-II CCD'
_diffrn_measurement_method '\f and \w scans'
_diffrn_radiation_type MoK\a
_diffrn_radiation_wavelength 0.71073
_diffrn_reflns_av_R_equivalents 0.0283
_diffrn_reflns_av_unetI/netI 0.0277
_diffrn_reflns_Laue_measured_fraction_full 0.996
_diffrn_reflns_Laue_measured_fraction_max 0.996
_diffrn_reflns_limit_h_max 18
_diffrn_reflns_limit_h_min -18
_diffrn_reflns_limit_k_max 13
_diffrn_reflns_limit_k_min -13
_diffrn_reflns_limit_l_max 15
_diffrn_reflns_limit_l_min -15
_diffrn_reflns_number 23995
_diffrn_reflns_point_group_measured_fraction_full 0.997
_diffrn_reflns_point_group_measured_fraction_max 0.997
_diffrn_reflns_theta_full 25.242
_diffrn_reflns_theta_max 25.497
_diffrn_reflns_theta_min 2.235
_exptl_absorpt_coefficient_mu 1.143
_exptl_absorpt_correction_T_max 0.7456
_exptl_absorpt_correction_T_min 0.6642
_exptl_absorpt_correction_type multi-scan
_exptl_absorpt_process_details sadabs
_exptl_crystal_colour colorless
_exptl_crystal_density_diffrn 1.434
_exptl_crystal_description plate
_exptl_crystal_F_000 1000
_exptl_crystal_size_max 0.27
_exptl_crystal_size_mid 0.25
_exptl_crystal_size_min 0.20
_refine_diff_density_max 0.319
_refine_diff_density_min -0.182
_refine_diff_density_rms 0.043
_refine_ls_abs_structure_details
;
 Refined as an inversion twin.
;
_refine_ls_abs_structure_Flack -0.004(15)
_refine_ls_extinction_method none
_refine_ls_goodness_of_fit_ref 1.032
_refine_ls_hydrogen_treatment constr
_refine_ls_matrix_type full
_refine_ls_number_parameters 286
_refine_ls_number_reflns 4158
_refine_ls_number_restraints 1
_refine_ls_restrained_S_all 1.031
_refine_ls_R_factor_all 0.0262
_refine_ls_R_factor_gt 0.0237
_refine_ls_shift/su_max 0.001
_refine_ls_shift/su_mean 0.000
_refine_ls_structure_factor_coef Fsqd
_refine_ls_weighting_details 'w=1/[\s^2^(Fo^2^)+(0.0399P)^2^+0.2194P] where P=(Fo^2^+2Fc^2^)/3'
_refine_ls_weighting_scheme calc
_refine_ls_wR_factor_gt 0.0636
_refine_ls_wR_factor_ref 0.0653
_reflns_Friedel_coverage 0.910
_reflns_Friedel_fraction_full 0.998
_reflns_Friedel_fraction_max 0.998
_reflns_number_gt 3920
_reflns_number_total 4158
_reflns_threshold_expression 'I > 2\s(I)'
_cod_data_source_file c8ce01299g2.cif
_cod_data_source_block 5
_cod_database_code 7231526
_shelx_shelxl_version_number 2014/7
_shelx_space_group_comment
;
The symmetry employed for this shelxl refinement is uniquely defined
by the following loop, which should always be used as a source of
symmetry information in preference to the above space-group names.
They are only intended as comments.
;

loop_
_space_group_symop_operation_xyz
'x, y, z'
'-x, -y, z+1/2'
'x+1/2, -y+1/2, z'
'-x+1/2, y+1/2, z+1/2'

loop_
_atom_site_label
_atom_site_type_symbol
_atom_site_fract_x
_atom_site_fract_y
_atom_site_fract_z
_atom_site_U_iso_or_equiv
_atom_site_adp_type
_atom_site_occupancy
_atom_site_site_symmetry_order
_atom_site_calc_flag
_atom_site_refinement_flags_posn
_atom_site_refinement_flags_adp
Zn1 Zn 0.39596(2) 0.33968(2) 0.46948(4) 0.02973(11) Uani 1 1 d . .
O1 O 0.47774(15) 0.27503(19) 0.57023(19) 0.0400(5) Uani 1 1 d . .
O4 O 0.62977(17) -0.2260(2) 0.8541(2) 0.0481(6) Uani 1 1 d . .
O5 O 0.83117(16) 0.0323(2) 0.6426(2) 0.0528(7) Uani 1 1 d . .
O6 O 0.77578(15) 0.1241(2) 0.50641(18) 0.0431(6) Uani 1 1 d . .
N1 N 0.46301(18) 0.4771(2) 0.4067(2) 0.0395(7) Uani 1 1 d . .
O2 O 0.38494(18) 0.1352(3) 0.6100(4) 0.0718(11) Uani 1 1 d . .
C5 C 0.6807(2) 0.0457(3) 0.6335(2) 0.0339(7) Uani 1 1 d . .
C4 C 0.6668(2) -0.0447(3) 0.7071(2) 0.0356(7) Uani 1 1 d . .
H4 H 0.7125 -0.0909 0.7301 0.043 Uiso 1 1 calc R U
C7 C 0.4579(3) 0.1736(3) 0.6055(3) 0.0378(9) Uani 1 1 d . .
C6 C 0.6128(2) 0.1167(3) 0.6015(3) 0.0331(7) Uani 1 1 d . .
H6 H 0.6220 0.1771 0.5529 0.040 Uiso 1 1 calc R U
O3 O 0.4920(2) -0.1864(3) 0.8448(3) 0.0654(9) Uani 1 1 d . .
C3 C 0.5856(2) -0.0656(3) 0.7456(3) 0.0359(7) Uani 1 1 d . .
C2 C 0.5184(2) 0.0070(3) 0.7135(3) 0.0353(8) Uani 1 1 d . .
H2 H 0.4639 -0.0056 0.7404 0.042 Uiso 1 1 calc R U
C8 C 0.5667(3) -0.1657(3) 0.8205(3) 0.0422(10) Uani 1 1 d . .
C1 C 0.5320(2) 0.0984(3) 0.6413(3) 0.0334(7) Uani 1 1 d . .
C15 C 0.4783(2) 0.5936(3) 0.4398(2) 0.0393(8) Uani 1 1 d . .
C9 C 0.7694(2) 0.0682(3) 0.5926(3) 0.0357(7) Uani 1 1 d . .
N2 N 0.5499(2) 0.5629(3) 0.2945(3) 0.0617(10) Uani 1 1 d . .
H2A H 0.5820 0.5715 0.2402 0.074 Uiso 1 1 calc R U
C16 C 0.5330(3) 0.6487(3) 0.3690(3) 0.0507(10) Uani 1 1 d . .
N3 N 0.7495(4) 0.0143(6) 0.1418(5) 0.1099(19) Uani 1 1 d . .
H3A H 0.7309 0.0531 0.1982 0.132 Uiso 1 1 calc R U
H3B H 0.7077 -0.0348 0.1223 0.132 Uiso 1 1 calc R U
C11 C 0.5601(4) 0.7649(4) 0.3808(4) 0.0706(13) Uani 1 1 d . .
H11 H 0.5960 0.8010 0.3322 0.085 Uiso 1 1 calc R U
C14 C 0.4493(4) 0.6556(4) 0.5268(3) 0.0610(12) Uani 1 1 d . .
H14 H 0.4132 0.6202 0.5757 0.073 Uiso 1 1 calc R U
C12 C 0.5314(4) 0.8244(4) 0.4673(7) 0.0892(16) Uani 1 1 d . .
H12 H 0.5497 0.9021 0.4792 0.107 Uiso 1 1 calc R U
C10 C 0.5080(3) 0.4653(4) 0.3213(3) 0.0545(10) Uani 1 1 d . .
H10 H 0.5103 0.3949 0.2829 0.065 Uiso 1 1 calc R U
C13 C 0.4759(4) 0.7715(5) 0.5378(5) 0.0902(18) Uani 1 1 d . .
H13 H 0.4560 0.8159 0.5944 0.108 Uiso 1 1 calc R U
O1W O 0.6771(4) 0.1351(10) 0.3137(5) 0.208(5) Uani 1 1 d G .
H1WA H 0.7203 0.1219 0.3524 0.313 Uiso 1 1 d G U
H1WB H 0.6382 0.0905 0.3386 0.313 Uiso 1 1 d G U
C18 C 0.7987(6) -0.1379(10) 0.2618(8) 0.145(4) Uani 1 1 d . .
H18A H 0.7545 -0.1919 0.2400 0.217 Uiso 1 1 calc R U
H18B H 0.7786 -0.0911 0.3198 0.217 Uiso 1 1 calc R U
H18C H 0.8482 -0.1825 0.2828 0.217 Uiso 1 1 calc R U
C17 C 0.8208(5) -0.0599(12) 0.1754(11) 0.164(4) Uani 1 1 d . .
H17A H 0.8401 -0.1079 0.1167 0.197 Uiso 1 1 calc R U
H17B H 0.8679 -0.0090 0.1966 0.197 Uiso 1 1 calc R U
C19 C 0.7600(10) 0.1086(19) 0.0526(9) 0.245(8) Uani 1 1 d . .
H19A H 0.8125 0.1539 0.0598 0.294 Uiso 1 1 calc R U
H19B H 0.7116 0.1627 0.0492 0.294 Uiso 1 1 calc R U
C20 C 0.7630(13) 0.019(2) -0.0477(10) 0.43(2) Uani 1 1 d . .
H20A H 0.7751 -0.0607 -0.0241 0.641 Uiso 1 1 calc R U
H20B H 0.8069 0.0443 -0.0953 0.641 Uiso 1 1 calc R U
H20C H 0.7087 0.0200 -0.0829 0.641 Uiso 1 1 calc R U

loop_
_atom_site_aniso_label
_atom_site_aniso_U_11
_atom_site_aniso_U_22
_atom_site_aniso_U_33
_atom_site_aniso_U_23
_atom_site_aniso_U_13
_atom_site_aniso_U_12
Zn1 0.02536(17) 0.03096(17) 0.03286(17) -0.00518(18) -0.00082(18) 0.00433(12)
O1 0.0373(13) 0.0352(13) 0.0474(13) 0.0073(10) -0.0070(10) 0.0049(10)
O4 0.0459(15) 0.0467(15) 0.0518(14) 0.0237(12) 0.0053(12) 0.0065(12)
O5 0.0270(13) 0.0691(18) 0.0623(16) 0.0100(14) -0.0064(12) 0.0029(12)
O6 0.0263(12) 0.0557(14) 0.0473(13) 0.0107(11) 0.0026(9) -0.0086(11)
N1 0.0419(16) 0.0381(15) 0.0387(16) 0.0000(12) 0.0067(12) 0.0003(13)
O2 0.0278(16) 0.079(2) 0.109(3) 0.044(2) -0.0016(16) -0.0021(14)
C5 0.0291(17) 0.0383(17) 0.0344(16) 0.0012(13) 0.0014(13) -0.0016(13)
C4 0.0342(18) 0.0347(17) 0.0377(17) 0.0066(13) -0.0003(13) 0.0035(14)
C7 0.034(2) 0.039(2) 0.041(2) 0.0092(15) 0.0047(16) 0.0042(15)
C6 0.0308(17) 0.0348(16) 0.0338(16) 0.0094(13) -0.0011(13) -0.0030(13)
O3 0.0454(18) 0.0650(18) 0.086(2) 0.0427(17) 0.0136(15) 0.0004(14)
C3 0.0350(17) 0.0366(17) 0.0360(16) 0.0077(14) 0.0013(13) -0.0009(14)
C2 0.032(2) 0.0351(17) 0.0390(17) 0.0078(12) 0.0037(15) -0.0009(16)
C8 0.047(3) 0.038(2) 0.041(2) 0.0126(15) 0.0034(19) 0.0033(17)
C1 0.0308(17) 0.0322(16) 0.0372(16) 0.0038(13) 0.0000(13) 0.0018(13)
C15 0.0420(18) 0.0384(17) 0.0373(19) 0.0051(13) -0.0047(13) -0.0055(14)
C9 0.0315(18) 0.0351(16) 0.0404(17) 0.0001(14) 0.0005(14) -0.0028(14)
N2 0.070(2) 0.061(2) 0.054(2) 0.0057(17) 0.0251(18) -0.0066(18)
C16 0.052(2) 0.054(2) 0.047(2) 0.0086(17) -0.0002(18) -0.0052(18)
N3 0.079(4) 0.131(5) 0.120(5) -0.010(4) 0.000(3) -0.046(4)
C11 0.081(4) 0.057(3) 0.074(3) 0.015(2) 0.002(3) -0.023(2)
C14 0.081(4) 0.053(3) 0.049(2) -0.0122(18) 0.010(2) -0.020(2)
C12 0.121(4) 0.053(2) 0.094(3) -0.010(3) -0.002(5) -0.035(3)
C10 0.061(3) 0.050(2) 0.052(2) -0.0008(18) 0.0178(19) 0.0032(19)
C13 0.124(5) 0.066(3) 0.081(4) -0.032(3) 0.017(3) -0.035(3)
O1W 0.077(4) 0.395(13) 0.153(5) -0.158(7) -0.041(3) 0.046(5)
C18 0.112(7) 0.164(9) 0.159(9) -0.037(7) -0.057(7) 0.020(6)
C17 0.062(5) 0.212(12) 0.216(12) -0.050(10) 0.014(6) -0.018(6)
C19 0.199(14) 0.39(2) 0.142(10) 0.061(13) 0.022(9) -0.125(16)
C20 0.34(2) 0.86(6) 0.085(9) 0.036(17) -0.004(10) -0.38(3)

loop_
_atom_type_symbol
_atom_type_description
_atom_type_scat_dispersion_real
_atom_type_scat_dispersion_imag
_atom_type_scat_source
C C 0.0033 0.0016 'International Tables Vol C Tables 4.2.6.8 and 6.1.1.4'
H H 0.0000 0.0000 'International Tables Vol C Tables 4.2.6.8 and 6.1.1.4'
N N 0.0061 0.0033 'International Tables Vol C Tables 4.2.6.8 and 6.1.1.4'
O O 0.0106 0.0060 'International Tables Vol C Tables 4.2.6.8 and 6.1.1.4'
Zn Zn 0.2839 1.4301 'International Tables Vol C Tables 4.2.6.8 and 6.1.1.4'

loop_
_geom_angle_atom_site_label_1
_geom_angle_atom_site_label_2
_geom_angle_atom_site_label_3
_geom_angle
_geom_angle_site_symmetry_1
_geom_angle_site_symmetry_3
O1 Zn1 O6 122.77(11) . 3_455
O1 Zn1 O4 112.44(10) . 2_654
O6 Zn1 O4 96.64(11) 3_455 2_654
O1 Zn1 N1 101.73(11) . .
O6 Zn1 N1 115.39(11) 3_455 .
O4 Zn1 N1 107.43(12) 2_654 .
C7 O1 Zn1 114.1(2) . .
C8 O4 Zn1 115.7(3) . 2_655
C9 O6 Zn1 112.4(2) . 3
C10 N1 C15 104.8(3) . .
C10 N1 Zn1 122.1(3) . .
C15 N1 Zn1 132.9(2) . .
C6 C5 C4 119.7(3) . .
C6 C5 C9 120.5(3) . .
C4 C5 C9 119.8(3) . .
C3 C4 C5 120.3(3) . .
C3 C4 H4 119.9 . .
C5 C4 H4 119.9 . .
O2 C7 O1 124.3(4) . .
O2 C7 C1 120.5(3) . .
O1 C7 C1 115.2(3) . .
C1 C6 C5 120.5(3) . .
C1 C6 H6 119.7 . .
C5 C6 H6 119.7 . .
C4 C3 C2 119.3(3) . .
C4 C3 C8 122.3(3) . .
C2 C3 C8 118.4(3) . .
C3 C2 C1 120.7(3) . .
C3 C2 H2 119.7 . .
C1 C2 H2 119.7 . .
O3 C8 O4 123.5(3) . .
O3 C8 C3 119.2(4) . .
O4 C8 C3 117.3(4) . .
C6 C1 C2 119.5(3) . .
C6 C1 C7 120.7(3) . .
C2 C1 C7 119.8(3) . .
C14 C15 C16 119.9(3) . .
C14 C15 N1 131.1(3) . .
C16 C15 N1 109.0(3) . .
O5 C9 O6 123.5(3) . .
O5 C9 C5 119.4(3) . .
O6 C9 C5 117.1(3) . .
C10 N2 C16 107.8(3) . .
C10 N2 H2A 126.1 . .
C16 N2 H2A 126.1 . .
N2 C16 C11 132.6(4) . .
N2 C16 C15 104.8(3) . .
C11 C16 C15 122.6(4) . .
C17 N3 C19 121.4(9) . .
C17 N3 H3A 107.0 . .
C19 N3 H3A 107.0 . .
C17 N3 H3B 107.0 . .
C19 N3 H3B 107.0 . .
H3A N3 H3B 106.7 . .
C12 C11 C16 116.7(5) . .
C12 C11 H11 121.6 . .
C16 C11 H11 121.6 . .
C13 C14 C15 117.3(5) . .
C13 C14 H14 121.4 . .
C15 C14 H14 121.4 . .
C11 C12 C13 121.5(4) . .
C11 C12 H12 119.3 . .
C13 C12 H12 119.3 . .
N1 C10 N2 113.6(4) . .
N1 C10 H10 123.2 . .
N2 C10 H10 123.2 . .
C14 C13 C12 122.0(5) . .
C14 C13 H13 119.0 . .
C12 C13 H13 119.0 . .
H1WA O1W H1WB 104.5 . .
C17 C18 H18A 109.5 . .
C17 C18 H18B 109.5 . .
H18A C18 H18B 109.5 . .
C17 C18 H18C 109.5 . .
H18A C18 H18C 109.5 . .
H18B C18 H18C 109.5 . .
C18 C17 N3 112.7(8) . .
C18 C17 H17A 109.1 . .
N3 C17 H17A 109.1 . .
C18 C17 H17B 109.1 . .
N3 C17 H17B 109.1 . .
H17A C17 H17B 107.8 . .
N3 C19 C20 99.0(14) . .
N3 C19 H19A 112.0 . .
C20 C19 H19A 112.0 . .
N3 C19 H19B 112.0 . .
C20 C19 H19B 112.0 . .
H19A C19 H19B 109.6 . .
C19 C20 H20A 109.5 . .
C19 C20 H20B 109.5 . .
H20A C20 H20B 109.5 . .
C19 C20 H20C 109.5 . .
H20A C20 H20C 109.5 . .
H20B C20 H20C 109.5 . .

loop_
_geom_bond_atom_site_label_1
_geom_bond_atom_site_label_2
_geom_bond_distance
_geom_bond_site_symmetry_2
Zn1 O1 1.952(2) .
Zn1 O6 1.979(2) 3_455
Zn1 O4 1.988(2) 2_654
Zn1 N1 2.028(3) .
O1 C7 1.262(4) .
O4 C8 1.270(5) .
O4 Zn1 1.988(2) 2_655
O5 C9 1.226(4) .
O6 C9 1.269(4) .
O6 Zn1 1.979(2) 3
N1 C10 1.304(5) .
N1 C15 1.393(4) .
O2 C7 1.221(5) .
C5 C6 1.387(4) .
C5 C4 1.399(4) .
C5 C9 1.504(5) .
C4 C3 1.382(5) .
C4 H4 0.9300 .
C7 C1 1.503(5) .
C6 C1 1.378(5) .
C6 H6 0.9300 .
O3 C8 1.230(6) .
C3 C2 1.391(5) .
C3 C8 1.504(5) .
C2 C1 1.393(5) .
C2 H2 0.9300 .
C15 C14 1.386(5) .
C15 C16 1.389(5) .
N2 C10 1.321(5) .
N2 C16 1.378(5) .
N2 H2A 0.8600 .
C16 C11 1.378(6) .
N3 C17 1.456(12) .
N3 C19 1.562(15) .
N3 H3A 0.8900 .
N3 H3B 0.8900 .
C11 C12 1.365(9) .
C11 H11 0.9300 .
C14 C13 1.372(6) .
C14 H14 0.9300 .
C12 C13 1.383(9) .
C12 H12 0.9300 .
C10 H10 0.9300 .
C13 H13 0.9300 .
O1W H1WA 0.8500 .
O1W H1WB 0.8499 .
C18 C17 1.449(15) .
C18 H18A 0.9600 .
C18 H18B 0.9600 .
C18 H18C 0.9600 .
C17 H17A 0.9700 .
C17 H17B 0.9700 .
C19 C20 1.63(2) .
C19 H19A 0.9700 .
C19 H19B 0.9700 .
C20 H20A 0.9600 .
C20 H20B 0.9600 .
C20 H20C 0.9600 .
